data_4321015
loop_
_publ_author_name
'Kuang-Hway Yih'
'Gene-Hsiang Lee'
'Yu Wang'

_publ_section_title
;
 Synthesis and Structural Characterization of Configurational Isomers of
 Tungsten-Palladium Complexes with Bridging
 Diphenyl(dithioalkoxycarbonyl)phosphine as a Ligand and Phosphine
 Transfer from Tungsten to Palladium
;
_journal_name_full 'Inorganic Chemistry'
_journal_page_first 2445
_journal_page_last 2451
_journal_paper_doi 10.1021/ic9904438
_journal_volume 39
_journal_year 2000
_chemical_formula_moiety 'W Pd S2 P3 O5 N C59 H47 Cl3 '
_chemical_formula_sum 'C59 H47 Cl3 N O5 P3 Pd S2 W'
_chemical_formula_weight 1403.66
_chemical_name_systematic ?
_space_group_IT_number 2
_symmetry_cell_setting triclinic
_symmetry_space_group_name_Hall '-P 1'
_symmetry_space_group_name_H-M 'P -1'
_cell_angle_alpha 81.29(5)
_cell_angle_beta 80.88(3)
_cell_angle_gamma 88.821(10)
_cell_formula_units_Z 2
_cell_length_a 11.692(3)
_cell_length_b 13.602(9)
_cell_length_c 18.471(10)
_cell_measurement_reflns_used 24
_cell_measurement_temperature 298
_cell_measurement_theta_max 11.38
_cell_measurement_theta_min 9.31
_cell_volume 2867(3)
_computing_cell_refinement 'NONIUS CAD4'
_computing_data_collection 'NONIUS CAD4'
_computing_data_reduction 'NRCVAX DATRD2'
_computing_molecular_graphics 'NRCVAX ORTEP'
_computing_publication_material 'NRCVAX TABLES'
_computing_structure_refinement 'NRCVAX LSTSQ'
_computing_structure_solution 'NRCVAX SOLVER'
_diffrn_ambient_temperature 298
_diffrn_measurement_device 'Nonius CAD-4    '
_diffrn_measurement_method 'Theta/2theta scan b/P/b '
_diffrn_radiation_monochromator graphite
_diffrn_radiation_source 'xray tube'
_diffrn_radiation_type 'Molybdenum K\a'
_diffrn_radiation_wavelength 0.71073
_diffrn_reflns_av_R_equivalents 0.022
_diffrn_reflns_limit_h_max 12
_diffrn_reflns_limit_h_min -12
_diffrn_reflns_limit_k_max 14
_diffrn_reflns_limit_k_min 0
_diffrn_reflns_limit_l_max 19
_diffrn_reflns_limit_l_min -19
_diffrn_reflns_number 7500
_diffrn_reflns_theta_max 22.44
_diffrn_reflns_theta_min 0.00
_diffrn_standards_decay_% 4.0
_diffrn_standards_interval_time 60
_diffrn_standards_number 3
_exptl_absorpt_coefficient_mu 2.55
_exptl_absorpt_correction_T_max 0.5716
_exptl_absorpt_correction_T_min 0.4519
_exptl_absorpt_correction_type empirical
_exptl_crystal_density_diffrn 1.626
_exptl_crystal_F_000 1389.58
_exptl_crystal_size_max 0.30
_exptl_crystal_size_mid 0.25
_exptl_crystal_size_min 0.25
_refine_diff_density_max 1.37
_refine_diff_density_min -0.80
_refine_ls_extinction_coef 10236(678)
_refine_ls_extinction_method Larson
_refine_ls_goodness_of_fit_obs 1.55
_refine_ls_matrix_type atomblock
_refine_ls_number_parameters 672
_refine_ls_number_reflns 5365
_refine_ls_R_factor_all 0.065
_refine_ls_R_factor_obs 0.038
_refine_ls_shift/esd_max 0.014
_refine_ls_structure_factor_coef F
_refine_ls_weighting_details 'w = 1/(\s^2^(F)+0.0001F^2^)'
_refine_ls_weighting_scheme calc
_refine_ls_wR_factor_all 0.044
_refine_ls_wR_factor_obs 0.041
_reflns_number_observed 5365
_reflns_number_total 7486
_reflns_observed_criterion 'Inet > 2.0\s(Inet)'
_cod_data_source_file ic9904438_4.cif
_cod_data_source_block IC2976
_cod_depositor_comments
;
The following automatic conversions were performed:

'_symmetry_cell_setting' value 'Triclinic' changed to 'triclinic'
according to the built-in table from CIF Core dictionary named
'cif_core.dic' version 2.4.1 from 2010-06-29.

Automatic conversion script
Id: cif_fix_values 1646 2011-03-28 12:23:43Z adriana 

The following automatic conversions were performed:

'_refine_ls_weighting_scheme' value '1/(\s^2^(F)+0.0001F^2^)' was
changed to 'calc'. New tag '_refine_ls_weighting_details' was
created. The value of the new tag was set to 'w =
1/(\s^2^(F)+0.0001F^2^)'.

Automatic conversion script
Id: cif_fix_values 3143 2015-03-26 13:38:13Z robertas 
;
_cod_original_formula_sum 'W Pd S2 P3 O5 N C59 H47 Cl3 '
_cod_database_code 4321015

loop_
_symmetry_equiv_pos_as_xyz
x,y,z
-x,-y,-z

loop_
_atom_site_aniso_label
_atom_site_aniso_U_11
_atom_site_aniso_U_22
_atom_site_aniso_U_33
_atom_site_aniso_U_12
_atom_site_aniso_U_13
_atom_site_aniso_U_23
_atom_site_aniso_type_symbol
W 0.04805(23) 0.03750(21) 0.04144(21) 0.00202(18) -0.00329(18) -0.00686(17) W
Pd 0.0304(4) 0.0288(4) 0.0359(4) -0.0032(3) -0.0051(3) -0.0011(3) Pd
S1 0.0301(12) 0.0370(13) 0.0591(16) -0.0033(10) -0.0037(11) -0.0066(11) S
S2 0.0585(16) 0.0446(14) 0.0427(14) 0.0002(12) -0.0090(12) 0.0016(11) S
P1 0.0380(14) 0.0316(13) 0.0438(14) -0.0017(11) -0.0025(11) -0.0043(11) P
P2 0.0374(14) 0.0294(13) 0.0412(14) -0.0052(10) -0.0062(11) -0.0003(11) P
P3 0.0346(13) 0.0375(13) 0.0376(14) -0.0023(11) -0.0017(11) -0.0015(11) P
N1 0.057(7) 0.197(13) 0.131(10) 0.009(8) -0.005(7) 0.034(9) N
C1 0.036(5) 0.031(5) 0.042(5) -0.007(4) -0.005(4) -0.004(4) C
C2 0.081(8) 0.076(8) 0.066(7) 0.003(6) -0.021(6) 0.000(6) C
C3 0.105(14) 0.124(16) 0.030(9) -0.045(12) -0.014(9) 0.000(9) C
C4 0.047(10) 0.086(12) 0.083(12) -0.005(9) -0.016(9) 0.003(10) C

loop_
_atom_site_label
_atom_site_fract_x
_atom_site_fract_y
_atom_site_fract_z
_atom_site_U_iso_or_equiv
_atom_site_thermal_displace_type
_atom_site_calc_flag
_atom_site_refinement_flags
_atom_site_type_symbol
W 0.24348(3) 0.14573(3) 0.040578(21) 0.04267(21) Uani ? . W
Pd 0.18248(5) 0.31486(4) 0.23928(3) 0.0321(4) Uani ? . Pd
S1 0.35816(18) 0.24454(16) 0.21291(13) 0.0424(14) Uani ? . S
S2 0.23283(21) 0.09051(17) 0.33965(13) 0.0493(15) Uani ? . S
P1 0.23439(19) 0.07573(16) 0.17794(13) 0.0384(13) Uani ? . P
P2 0.24245(19) 0.48156(16) 0.21197(12) 0.0364(13) Uani ? . P
P3 -0.00986(19) 0.32244(16) 0.29745(12) 0.0374(12) Uani ? . P
N1 0.6621(8) -0.0796(9) 0.4074(6) 0.136(10) Uani ? . N
C1 0.2483(7) 0.1588(6) 0.2464(4) 0.037(5) Uani ? . C
C2 0.3376(9) 0.1427(8) 0.3834(6) 0.074(7) Uani ? . C
C3 0.4639(15) 0.0944(14) 0.3672(8) 0.087(13) Uani ? . C
C4 0.4573(12) -0.0101(12) 0.3986(9) 0.073(11) Uani ? . C
C3' 0.434(3) 0.0798(25) 0.4060(18) 0.082(11) Uiso ? . C
C4' 0.499(4) 0.038(4) 0.333(3) 0.094(19) Uiso ? . C
C5 0.5804(11) -0.0408(12) 0.3978(7) 0.123(13) Uani ? . C
C6 0.4071(8) 0.1996(7) 0.0274(5) 0.057(6) Uani ? . C
C7 0.3046(9) 0.0126(7) 0.0153(5) 0.071(7) Uani ? . C
C8 0.0794(9) 0.1007(7) 0.0465(5) 0.061(6) Uani ? . C
C9 0.2410(8) 0.1931(7) -0.0653(5) 0.057(6) Uani ? . C
C10 0.1911(8) 0.2840(7) 0.0554(5) 0.055(6) Uani ? . C
C11 0.3482(7) -0.0151(6) 0.1964(5) 0.043(5) Uani ? . C
C12 0.4619(8) 0.0089(7) 0.1662(5) 0.060(6) Uani ? . C
C13 0.5520(9) -0.0550(8) 0.1830(6) 0.080(7) Uani ? . C
C14 0.5274(9) -0.1457(8) 0.2263(6) 0.083(8) Uani ? . C
C15 0.4145(9) -0.1705(7) 0.2548(6) 0.078(7) Uani ? . C
C16 0.3266(9) -0.1071(7) 0.2413(6) 0.066(7) Uani ? . C
C17 0.1024(7) 0.0019(6) 0.2125(5) 0.044(5) Uani ? . C
C18 0.0859(8) -0.0805(7) 0.1784(5) 0.058(6) Uani ? . C
C19 -0.0168(9) -0.1340(7) 0.1983(6) 0.066(7) Uani ? . C
C20 -0.1027(8) -0.1063(7) 0.2525(6) 0.069(7) Uani ? . C
C21 -0.0849(8) -0.0257(7) 0.2851(6) 0.064(6) Uani ? . C
C22 0.0176(7) 0.0287(6) 0.2662(5) 0.048(5) Uani ? . C
C23 0.3975(7) 0.4964(6) 0.1794(5) 0.046(5) Uani ? . C
C24 0.4705(8) 0.5463(8) 0.2145(6) 0.071(7) Uani ? . C
C25 0.5861(9) 0.5568(9) 0.1872(7) 0.097(10) Uani ? . C
C26 0.6322(9) 0.5189(9) 0.1241(7) 0.091(8) Uani ? . C
C27 0.5627(8) 0.4688(8) 0.0905(5) 0.070(7) Uani ? . C
C28 0.4457(8) 0.4593(7) 0.1183(5) 0.053(6) Uani ? . C
C29 0.2158(7) 0.5498(6) 0.2909(4) 0.040(5) Uani ? . C
C30 0.1646(8) 0.6430(6) 0.2871(5) 0.050(5) Uani ? . C
C31 0.1471(9) 0.6906(7) 0.3488(6) 0.067(7) Uani ? . C
C32 0.1823(9) 0.6484(8) 0.4127(6) 0.077(7) Uani ? . C
C33 0.2332(9) 0.5550(8) 0.4174(5) 0.072(8) Uani ? . C
C34 0.2486(8) 0.5059(7) 0.3571(5) 0.059(6) Uani ? . C
C35 0.1821(7) 0.5602(6) 0.1394(4) 0.040(5) Uani ? . C
C36 0.0792(7) 0.5343(6) 0.1200(5) 0.045(5) Uani ? . C
C37 0.0287(9) 0.5919(8) 0.0669(6) 0.071(7) Uani ? . C
C38 0.0827(10) 0.6777(8) 0.0300(6) 0.086(8) Uani ? . C
C39 0.1870(10) 0.7047(7) 0.0466(6) 0.080(7) Uani ? . C
C40 0.2378(9) 0.6478(7) 0.1009(5) 0.064(6) Uani ? . C
C41 -0.0641(7) 0.4429(6) 0.3233(5) 0.040(5) Uani ? . C
C42 -0.1120(7) 0.5104(6) 0.2715(5) 0.045(5) Uani ? . C
C43 -0.1499(8) 0.6017(7) 0.2878(6) 0.059(6) Uani ? . C
C44 -0.1411(9) 0.6280(7) 0.3555(6) 0.064(7) Uani ? . C
C45 -0.0946(9) 0.5630(7) 0.4072(5) 0.058(6) Uani ? . C
C46 -0.0573(8) 0.4716(7) 0.3915(5) 0.050(6) Uani ? . C
C47 -0.1282(7) 0.2850(6) 0.2535(4) 0.038(5) Uani ? . C
C48 -0.1029(8) 0.2353(7) 0.1936(5) 0.049(6) Uani ? . C
C49 -0.1926(9) 0.2052(8) 0.1614(6) 0.071(7) Uani ? . C
C50 -0.3045(9) 0.2269(8) 0.1865(6) 0.077(8) Uani ? . C
C51 -0.3301(8) 0.2791(8) 0.2446(6) 0.065(7) Uani ? . C
C52 -0.2428(7) 0.3071(7) 0.2791(5) 0.052(6) Uani ? . C
C53 -0.0271(7) 0.2415(6) 0.3880(4) 0.041(5) Uani ? . C
C54 0.0576(8) 0.2463(6) 0.4316(5) 0.050(5) Uani ? . C
C55 0.0509(9) 0.1863(7) 0.5013(5) 0.060(7) Uani ? . C
C56 -0.0374(9) 0.1202(7) 0.5242(5) 0.068(7) Uani ? . C
C57 -0.1185(9) 0.1128(7) 0.4809(6) 0.072(7) Uani ? . C
C58 -0.1167(8) 0.1725(6) 0.4128(5) 0.051(6) Uani ? . C
O6 0.4970(6) 0.2365(5) 0.0168(4) 0.088(5) Uani ? . O
O7 0.3361(8) -0.0609(5) -0.0016(5) 0.114(7) Uani ? . O
O8 -0.0154(6) 0.0787(5) 0.0469(4) 0.086(6) Uani ? . O
O9 0.2349(6) 0.2247(5) -0.1265(4) 0.079(5) Uani ? . O
O10 0.1663(7) 0.3651(5) 0.0553(4) 0.096(6) Uani ? . O
C59 0.51795 0.69792 0.48125 0.30000 Uiso ? . C
Cl1 0.3900(5) 0.7515(5) 0.4976(4) 0.226(6) Uani ? . Cl
Cl2 0.5542(8) 0.6385(7) 0.4166(6) 0.406(12) Uani ? . Cl
Cl3 0.5153(12) 0.6227(7) 0.5659(6) 0.508(17) Uani ? . Cl
H2a 0.313 0.134 0.435 0.0839 Uiso ? . H
H2b 0.341 0.215 0.366 0.0839 Uiso ? . H
H3a 0.517 0.133 0.388 0.0903 Uiso ? . H
H3b 0.488 0.107 0.314 0.0903 Uiso ? . H
H4a 0.412 -0.044 0.371 0.0790 Uiso ? . H
H4b 0.409 -0.015 0.449 0.0790 Uiso ? . H
H12 0.478 0.073 0.134 0.0657 Uiso ? . H
H13 0.634 -0.034 0.162 0.0803 Uiso ? . H
H14 0.590 -0.190 0.237 0.0849 Uiso ? . H
H15 0.399 -0.235 0.285 0.0781 Uiso ? . H
H16 0.247 -0.125 0.263 0.0734 Uiso ? . H
H18 0.148 -0.103 0.140 0.0675 Uiso ? . H
H19 -0.034 -0.191 0.175 0.0701 Uiso ? . H
H20 -0.175 -0.145 0.266 0.0726 Uiso ? . H
H21 -0.148 -0.008 0.322 0.0673 Uiso ? . H
H22 0.029 0.085 0.293 0.0569 Uiso ? . H
H24 0.439 0.576 0.260 0.0760 Uiso ? . H
H25 0.640 0.587 0.211 0.0987 Uiso ? . H
H26 0.713 0.525 0.102 0.0872 Uiso ? . H
H27 0.594 0.439 0.045 0.0723 Uiso ? . H
H28 0.394 0.426 0.091 0.0579 Uiso ? . H
H30 0.142 0.675 0.242 0.0592 Uiso ? . H
H31 0.110 0.756 0.347 0.0737 Uiso ? . H
H32 0.172 0.683 0.456 0.0827 Uiso ? . H
H33 0.259 0.525 0.464 0.0789 Uiso ? . H
H34 0.282 0.438 0.362 0.0668 Uiso ? . H
H36 0.039 0.471 0.145 0.0541 Uiso ? . H
H37 -0.048 0.574 0.056 0.0798 Uiso ? . H
H38 0.048 0.720 -0.009 0.0862 Uiso ? . H
H39 0.225 0.765 0.018 0.0773 Uiso ? . H
H40 0.312 0.669 0.112 0.0719 Uiso ? . H
H42 -0.117 0.492 0.222 0.0536 Uiso ? . H
H43 -0.185 0.648 0.252 0.0663 Uiso ? . H
H44 -0.166 0.693 0.368 0.0706 Uiso ? . H
H45 -0.087 0.582 0.456 0.0646 Uiso ? . H
H46 -0.023 0.425 0.429 0.0619 Uiso ? . H
H48 -0.022 0.222 0.174 0.0598 Uiso ? . H
H49 -0.176 0.167 0.120 0.0758 Uiso ? . H
H50 -0.368 0.206 0.162 0.0826 Uiso ? . H
H51 -0.410 0.295 0.261 0.0724 Uiso ? . H
H52 -0.260 0.342 0.322 0.0589 Uiso ? . H
H54 0.124 0.293 0.413 0.0597 Uiso ? . H
H55 0.111 0.195 0.533 0.0702 Uiso ? . H
H56 -0.039 0.077 0.571 0.0751 Uiso ? . H
H57 -0.182 0.065 0.499 0.0799 Uiso ? . H
H58 -0.179 0.168 0.381 0.0581 Uiso ? . H
H59 0.575 0.747 0.479 0.3100 Uiso ? . H
H2'a 0.298 0.163 0.429 0.0839 Uiso ? . H
H2'b 0.366 0.204 0.351 0.0839 Uiso ? . H
H3'a 0.417 0.028 0.440 0.0975 Uiso ? . H
H3'b 0.497 0.121 0.416 0.0975 Uiso ? . H
H4'a 0.449 0.003 0.310 0.1043 Uiso ? . H
H4'b 0.545 0.083 0.296 0.1043 Uiso ? . H

loop_
_atom_type_symbol
_atom_type_description
_atom_type_scat_dispersion_real
_atom_type_scat_dispersion_imag
_atom_type_scat_source
W ? -1.421 6.872 'International Tables Vol. IV Table 2.2B'
Pd ? -1.177 1.007 'International Tables Vol. IV Table 2.2B'
S ? 0.110 0.124 'International Tables Vol. IV Table 2.2B'
P ? 0.090 0.095 'International Tables Vol. IV Table 2.2B'
O ? 0.008 0.006 'International Tables Vol. IV Table 2.2B'
N ? 0.004 0.003 'International Tables Vol. IV Table 2.2B'
C ? 0.002 0.002 'International Tables Vol. IV Table 2.2B'
H ? 0.000 0.000 'International Tables Vol. IV Table 2.2B'
Cl ? 0.132 0.159 'International Tables Vol. IV Table 2.2B'

loop_
_geom_angle_atom_site_label_1
_geom_angle_atom_site_label_2
_geom_angle_atom_site_label_3
_geom_angle
_geom_angle_site_symmetry_1
_geom_angle_site_symmetry_2
_geom_angle_site_symmetry_3
_geom_angle_publ_flag
P1 W C6 95.2(3) ? ? ? ?
P1 W C7 88.7(3) ? ? ? ?
P1 W C8 89.1(3) ? ? ? ?
P1 W C9 175.8(3) ? ? ? ?
P1 W C10 96.6(3) ? ? ? ?
C6 W C7 90.9(4) ? ? ? ?
C6 W C8 175.3(4) ? ? ? ?
C6 W C9 88.8(4) ? ? ? ?
C6 W C10 86.2(4) ? ? ? ?
C7 W C8 91.1(4) ? ? ? ?
C7 W C9 89.9(4) ? ? ? ?
C7 W C10 174.2(4) ? ? ? ?
C8 W C9 87.0(4) ? ? ? ?
C8 W C10 91.5(4) ? ? ? ?
C9 W C10 85.0(4) ? ? ? ?
S1 Pd P2 97.74(9) ? ? ? ?
S1 Pd P3 155.89(8) ? ? ? ?
S1 Pd C1 45.18(20) ? ? ? ?
P2 Pd P3 104.00(9) ? ? ? ?
P2 Pd C1 142.83(21) ? ? ? ?
P3 Pd C1 112.09(20) ? ? ? ?
Pd S1 C1 66.6(3) ? ? ? ?
C1 S2 C2 105.6(4) ? ? ? ?
W P1 C1 120.6(3) ? ? ? ?
W P1 C11 113.7(3) ? ? ? ?
W P1 C17 110.8(3) ? ? ? ?
C1 P1 C11 100.6(4) ? ? ? ?
C1 P1 C17 107.1(4) ? ? ? ?
C11 P1 C17 102.1(4) ? ? ? ?
Pd P2 C23 113.3(3) ? ? ? ?
Pd P2 C29 114.4(3) ? ? ? ?
Pd P2 C35 117.4(3) ? ? ? ?
C23 P2 C29 104.1(4) ? ? ? ?
C23 P2 C35 101.8(4) ? ? ? ?
C29 P2 C35 104.2(4) ? ? ? ?
Pd P3 C41 117.9(3) ? ? ? ?
Pd P3 C47 120.4(3) ? ? ? ?
Pd P3 C53 109.0(3) ? ? ? ?
C41 P3 C47 101.0(4) ? ? ? ?
C41 P3 C53 102.2(4) ? ? ? ?
C47 P3 C53 104.1(4) ? ? ? ?
Pd C1 S1 68.2(3) ? ? ? ?
Pd C1 S2 114.6(4) ? ? ? ?
Pd C1 P1 124.3(4) ? ? ? ?
S1 C1 S2 121.8(5) ? ? ? ?
S1 C1 P1 110.9(4) ? ? ? ?
S2 C1 P1 111.3(4) ? ? ? ?
S2 C2 C3 113.1(9) ? ? ? ?
S2 C2 C3' 118.9(15) ? ? ? ?
C3 C2 C3' 27.6(14) ? ? ? ?
C2 C3 C4 108.7(12) ? ? ? ?
C2 C3 C3' 66(3) ? ? ? ?
C2 C3 C4' 132(3) ? ? ? ?
C4 C3 C3' 61(3) ? ? ? ?
C4 C3 C4' 60(3) ? ? ? ?
C3' C3 C4' 121(4) ? ? ? ?
C3 C4 C3' 30.9(17) ? ? ? ?
C3 C4 C4' 46.6(24) ? ? ? ?
C3 C4 C5 104.2(13) ? ? ? ?
C3' C4 C4' 77(3) ? ? ? ?
C3' C4 C5 116.4(20) ? ? ? ?
C4' C4 C5 82.4(25) ? ? ? ?
C2 C3' C3 85(3) ? ? ? ?
C2 C3' C4 129(3) ? ? ? ?
C2 C3' C4' 106(3) ? ? ? ?
C3 C3' C4 88(3) ? ? ? ?
C3 C3' C4' 35(3) ? ? ? ?
C4 C3' C4' 52.5(23) ? ? ? ?
C3 C4' C4 73(3) ? ? ? ?
C3 C4' C3' 23.3(18) ? ? ? ?
C3 C4' C5 100(3) ? ? ? ?
C4 C4' C3' 50.1(22) ? ? ? ?
C4 C4' C5 52.9(19) ? ? ? ?
C3' C4' C5 84(3) ? ? ? ?
N1 C5 C4 165.5(16) ? ? ? ?
N1 C5 C4' 148.0(20) ? ? ? ?
C4 C5 C4' 44.7(17) ? ? ? ?
W C6 O6 174.8(8) ? ? ? ?
W C7 O7 176.7(10) ? ? ? ?
W C8 O8 176.5(8) ? ? ? ?
W C9 O9 176.2(8) ? ? ? ?
W C10 O10 172.0(8) ? ? ? ?
P1 C11 C12 118.9(6) ? ? ? ?
P1 C11 C16 123.3(7) ? ? ? ?
C12 C11 C16 117.7(8) ? ? ? ?
C11 C12 C13 120.8(8) ? ? ? ?
C12 C13 C14 119.8(9) ? ? ? ?
C13 C14 C15 119.3(9) ? ? ? ?
C14 C15 C16 121.3(9) ? ? ? ?
C11 C16 C15 120.9(9) ? ? ? ?
P1 C17 C18 117.5(6) ? ? ? ?
P1 C17 C22 122.4(6) ? ? ? ?
C18 C17 C22 119.9(8) ? ? ? ?
C17 C18 C19 119.7(8) ? ? ? ?
C18 C19 C20 120.2(9) ? ? ? ?
C19 C20 C21 119.1(8) ? ? ? ?
C20 C21 C22 121.7(9) ? ? ? ?
C17 C22 C21 119.4(8) ? ? ? ?
P2 C23 C24 123.1(7) ? ? ? ?
P2 C23 C28 119.7(7) ? ? ? ?
C24 C23 C28 117.2(8) ? ? ? ?
C23 C24 C25 120.9(10) ? ? ? ?
C24 C25 C26 120.4(10) ? ? ? ?
C25 C26 C27 119.2(9) ? ? ? ?
C26 C27 C28 119.9(9) ? ? ? ?
C23 C28 C27 122.4(9) ? ? ? ?
P2 C29 C30 122.9(6) ? ? ? ?
P2 C29 C34 118.0(6) ? ? ? ?
C30 C29 C34 119.0(8) ? ? ? ?
C29 C30 C31 120.0(9) ? ? ? ?
C30 C31 C32 120.6(9) ? ? ? ?
C31 C32 C33 120.1(9) ? ? ? ?
C32 C33 C34 119.9(9) ? ? ? ?
C29 C34 C33 120.3(9) ? ? ? ?
P2 C35 C36 119.9(6) ? ? ? ?
P2 C35 C40 122.0(7) ? ? ? ?
C36 C35 C40 118.1(8) ? ? ? ?
C35 C36 C37 122.2(8) ? ? ? ?
C36 C37 C38 119.5(9) ? ? ? ?
C37 C38 C39 119.9(9) ? ? ? ?
C38 C39 C40 121.0(9) ? ? ? ?
C35 C40 C39 119.2(9) ? ? ? ?
P3 C41 C42 119.1(6) ? ? ? ?
P3 C41 C46 123.3(6) ? ? ? ?
C42 C41 C46 117.6(8) ? ? ? ?
C41 C42 C43 120.8(8) ? ? ? ?
C42 C43 C44 120.1(9) ? ? ? ?
C43 C44 C45 120.2(8) ? ? ? ?
C44 C45 C46 120.0(8) ? ? ? ?
C41 C46 C45 121.3(8) ? ? ? ?
P3 C47 C48 119.2(6) ? ? ? ?
P3 C47 C52 121.2(6) ? ? ? ?
C48 C47 C52 119.6(8) ? ? ? ?
C47 C48 C49 119.1(8) ? ? ? ?
C48 C49 C50 121.2(9) ? ? ? ?
C49 C50 C51 120.1(9) ? ? ? ?
C50 C51 C52 119.9(9) ? ? ? ?
C47 C52 C51 120.1(8) ? ? ? ?
P3 C53 C54 117.5(6) ? ? ? ?
P3 C53 C58 123.8(7) ? ? ? ?
C54 C53 C58 118.6(8) ? ? ? ?
C53 C54 C55 120.8(8) ? ? ? ?
C54 C55 C56 119.4(9) ? ? ? ?
C55 C56 C57 120.2(8) ? ? ? ?
C56 C57 C58 122.2(9) ? ? ? ?
C53 C58 C57 118.8(9) ? ? ? ?
Cl1 C59 Cl2 123.8(5) ? ? ? ?
Cl1 C59 Cl3 98.9(5) ? ? ? ?
Cl2 C59 Cl3 111.0(5) ? ? ? ?
C59 Cl1 Cl2 27.0(3) ? ? ? ?
C59 Cl1 Cl3 41.7(4) ? ? ? ?
Cl2 Cl1 Cl3 59.9(4) ? ? ? ?
C59 Cl2 Cl1 29.19(22) ? ? ? ?
C59 Cl2 Cl3 36.8(3) ? ? ? ?
Cl1 Cl2 Cl3 55.5(3) ? ? ? ?
C59 Cl3 Cl1 39.45(22) ? ? ? ?
C59 Cl3 Cl2 32.2(3) ? ? ? ?
Cl1 Cl3 Cl2 64.6(3) ? ? ? ?

loop_
_geom_bond_atom_site_label_1
_geom_bond_atom_site_label_2
_geom_bond_distance
_geom_bond_site_symmetry_1
_geom_bond_site_symmetry_2
_geom_bond_publ_flag
W P1 2.558(3) ? ? ?
W C6 2.027(9) ? ? ?
W C7 2.025(10) ? ? ?
W C8 2.008(10) ? ? ?
W C9 1.968(9) ? ? ?
W C10 2.011(9) ? ? ?
Pd S1 2.2614(23) ? ? ?
Pd P2 2.344(3) ? ? ?
Pd P3 2.3409(24) ? ? ?
Pd C1 2.235(8) ? ? ?
S1 C1 1.727(8) ? ? ?
S2 C1 1.813(8) ? ? ?
S2 C2 1.783(11) ? ? ?
P1 C1 1.846(8) ? ? ?
P1 C11 1.834(9) ? ? ?
P1 C17 1.832(8) ? ? ?
P2 C23 1.823(8) ? ? ?
P2 C29 1.827(8) ? ? ?
P2 C35 1.809(8) ? ? ?
P3 C41 1.847(9) ? ? ?
P3 C47 1.828(8) ? ? ?
P3 C53 1.842(8) ? ? ?
N1 C5 1.108(16) ? ? ?
C2 C3 1.607(22) ? ? ?
C2 C3' 1.48(4) ? ? ?
C3 C4 1.451(24) ? ? ?
C3 C3' 0.75(4) ? ? ?
C3 C4' 1.10(6) ? ? ?
C4 C3' 1.27(4) ? ? ?
C4 C4' 1.31(5) ? ? ?
C4 C5 1.489(19) ? ? ?
C3' C4' 1.62(6) ? ? ?
C4' C5 1.85(5) ? ? ?
C6 O6 1.150(11) ? ? ?
C7 O7 1.131(12) ? ? ?
C8 O8 1.152(12) ? ? ?
C9 O9 1.160(11) ? ? ?
C10 O10 1.134(11) ? ? ?
C11 C12 1.382(12) ? ? ?
C11 C16 1.396(12) ? ? ?
C12 C13 1.394(14) ? ? ?
C13 C14 1.374(15) ? ? ?
C14 C15 1.370(15) ? ? ?
C15 C16 1.357(14) ? ? ?
C17 C18 1.398(13) ? ? ?
C17 C22 1.371(12) ? ? ?
C18 C19 1.386(13) ? ? ?
C19 C20 1.390(15) ? ? ?
C20 C21 1.363(15) ? ? ?
C21 C22 1.389(12) ? ? ?
C23 C24 1.393(13) ? ? ?
C23 C28 1.345(13) ? ? ?
C24 C25 1.368(14) ? ? ?
C25 C26 1.373(18) ? ? ?
C26 C27 1.349(16) ? ? ?
C27 C28 1.384(13) ? ? ?
C29 C30 1.387(12) ? ? ?
C29 C34 1.386(13) ? ? ?
C30 C31 1.379(13) ? ? ?
C31 C32 1.353(16) ? ? ?
C32 C33 1.388(16) ? ? ?
C33 C34 1.369(14) ? ? ?
C35 C36 1.376(12) ? ? ?
C35 C40 1.406(12) ? ? ?
C36 C37 1.363(13) ? ? ?
C37 C38 1.370(15) ? ? ?
C38 C39 1.374(16) ? ? ?
C39 C40 1.376(14) ? ? ?
C41 C42 1.398(12) ? ? ?
C41 C46 1.387(12) ? ? ?
C42 C43 1.371(13) ? ? ?
C43 C44 1.370(14) ? ? ?
C44 C45 1.371(14) ? ? ?
C45 C46 1.367(13) ? ? ?
C47 C48 1.373(12) ? ? ?
C47 C52 1.392(12) ? ? ?
C48 C49 1.381(13) ? ? ?
C49 C50 1.358(15) ? ? ?
C50 C51 1.367(16) ? ? ?
C51 C52 1.374(13) ? ? ?
C53 C54 1.381(12) ? ? ?
C53 C58 1.395(12) ? ? ?
C54 C55 1.407(12) ? ? ?
C55 C56 1.355(15) ? ? ?
C56 C57 1.348(16) ? ? ?
C57 C58 1.389(13) ? ? ?
C59 Cl1 1.655(5) ? ? ?
C59 Cl2 1.541(10) ? ? ?
C59 Cl3 1.731(11) ? ? ?
Cl1 Cl2 2.819(10) ? ? ?
Cl1 Cl3 2.573(10) ? ? ?
Cl2 Cl3 2.699(16) ? ? ?

loop_
_geom_contact_atom_site_label_1
_geom_contact_atom_site_label_2
_geom_contact_distance
_geom_contact_site_symmetry_1
_geom_contact_site_symmetry_2
_geom_contact_publ_flag
? ? ? ? ? ?
